data_1557723
loop_
_publ_author_name
'Weder, Nicola'
'Probst, Benjamin'
'S\'every, Laurent'
'Fern\'andez-Ter\'an, Ricardo J.'
'Beckord, Jan'
'Blacque, Olivier'
'Tilley, S. David'
'Hamm, Peter'
'Osterwalder, J\"urg'
'Alberto, Roger'

_publ_section_title
;
 Mechanistic insights into photocatalysis and over two days of stable H2
 generation in electrocatalysis by a molecular cobalt catalyst immobilized
 on TiO2
;
_journal_issue 8
_journal_name_full 'Catalysis Science &amp; Technology'
_journal_page_first 2549
_journal_page_last 2560
_journal_paper_doi 10.1039/D0CY00330A
_journal_volume 10
_journal_year 2020
_chemical_formula_moiety 'C24 H20 Br2 Co N4 O2, 0.5(C2 H4 O6 S2), C2 H6 O S, H2 O'
_chemical_formula_sum 'C27 H30 Br2 Co N4 O7 S2'
_chemical_formula_weight 805.42
_space_group_crystal_system triclinic
_space_group_IT_number 2
_space_group_name_Hall '-P 1'
_space_group_name_H-M_alt 'P -1'
_atom_sites_solution_hydrogens mixed
_atom_sites_solution_primary dual
_audit_creation_date 2017-11-20
_audit_creation_method
;
Olex2 1.2
(compiled 2017.08.10 svn.r3458 for OlexSys, GUI svn.r5381)
;
_audit_update_record
;
2019-10-08 deposited with the CCDC.	2020-03-16 downloaded from the CCDC.
;
_cell_angle_alpha 107.981(3)
_cell_angle_beta 96.136(3)
_cell_angle_gamma 103.720(3)
_cell_formula_units_Z 2
_cell_length_a 8.1545(3)
_cell_length_b 11.7917(5)
_cell_length_c 16.3115(4)
_cell_measurement_reflns_used 10672
_cell_measurement_temperature 160(1)
_cell_measurement_theta_max 78.4
_cell_measurement_theta_min 2.9
_cell_volume 1421.47(10)
_computing_cell_refinement 'CrysAlisPro 1.171.39.13a (Rigaku OD, 2015)'
_computing_data_collection 'CrysAlisPro 1.171.39.13a (Rigaku OD, 2015)'
_computing_data_reduction 'CrysAlisPro 1.171.39.13a (Rigaku OD, 2015)'
_computing_molecular_graphics 'Olex2 (Dolomanov et al., 2009)'
_computing_publication_material 'Olex2 (Dolomanov et al., 2009)'
_computing_structure_refinement 'ShelXL (Sheldrick, 2015b)'
_computing_structure_solution 'ShelXT (Sheldrick, 2015a)'
_diffrn_ambient_environment N~2~
_diffrn_ambient_temperature 160(1)
_diffrn_detector 'CCD plate'
_diffrn_detector_type 'Pilatus 200K'
_diffrn_measured_fraction_theta_full 1.000
_diffrn_measured_fraction_theta_max 0.999
_diffrn_measurement_details
;
List of Runs (angles in degrees, time in seconds):

  # Type    Start    End  Width  t~exp~   \w     \q     \k     \f   Frames
#--------------------------------------------------------------------------
  1  \w    -73.00  21.00   0.50    8.00    --  -51.81  77.00   0.00  188
  2  \w    -77.00 -11.00   0.50   32.00    --  -86.25  45.00 -30.00  132
  3  \w    -90.00 -10.00   0.50   32.00    --  -86.25 111.00  60.00  160
  4  \w    -95.00  -9.00   0.50    8.00    --  -51.81 125.00 120.00  172
  5  \w   -131.00 -43.00   0.50    8.00    --  -51.81 -19.00 120.00  176
  6  \w   -127.00 -82.00   0.50    8.00    --  -51.81 -99.00  90.00   90
  7  \w   -127.00 -82.00   0.50    8.00    --  -51.81 -99.00   0.00   90
  8  \w   -127.00 -82.00   0.50    8.00    --  -51.81 -99.00 -60.00   90
  9  \w   -124.00 -38.00   0.50    8.00    --  -51.81 -57.00-150.00  172
 10  \w   -126.00 -70.00   0.50    8.00    --  -51.81-125.00-180.00  112
 11  \w     35.00 129.00   0.50   32.00    --  107.75 -77.00  90.00  188
 12  \w     72.00 105.00   0.50   32.00    --  107.75 -94.00  90.00   66
 13  \w     71.00 113.00   0.50   32.00    --  107.75-111.00  60.00   84
 14  \w     57.00 106.00   0.50   32.00    --  107.75-111.00  90.00   98
 15  \w     38.00  69.00   0.50   32.00    --  107.75 -94.00  90.00   62
 16  \w     32.00  77.00   0.50   32.00    --  107.75 -45.00 150.00   90
 17  \w     41.00  67.00   0.50   32.00    --  107.75 -30.00  90.00   52
 18  \w     45.00  70.00   0.50   32.00    --  107.75 -15.00  30.00   50
 19  \w     83.00 117.00   0.50   32.00    --  107.75 -15.00  30.00   68
 20  \w    106.00 174.00   0.50   32.00    --  107.75  15.00  30.00  136
 21  \w    121.00 171.00   0.50   32.00    --  107.75  30.00  60.00  100
 22  \w     98.00 178.00   0.50   32.00    --  107.75  15.00 -60.00  160
 23  \w     83.00 117.00   0.50   32.00    --  107.75 -61.00 -60.00   68
 24  \w     82.00 114.00   0.50   32.00    --  107.75-111.00 -90.00   64
 25  \w     69.00 115.00   0.50   32.00    --  107.75-111.00-180.00   92
 26  \w     45.00 127.00   0.50   32.00    --  107.75 -77.00 -60.00  164
 27  \w     48.00  97.00   0.50   32.00    --  107.75 -94.00 -90.00   98
 28  \w     46.00 108.00   0.50   32.00    --  107.75 -94.00 -60.00  124
 29  \w     38.00  65.00   0.50   32.00    --  107.75 -61.00 -60.00   54
 30  \w     34.00  61.00   0.50   32.00    --  107.75 -30.00-120.00   54
 31  \w     34.00  74.00   0.50   32.00    --  107.75 -45.00 -60.00   80
 32  \w     32.00  69.00   0.50   32.00    --  107.75 -30.00   0.00   74
 33  \w     33.00  66.00   0.50   32.00    --  107.75 -30.00 -60.00   66
 34  \w     34.00  66.00   0.50   32.00    --  107.75 -30.00 -30.00   64
 35  \w     33.00  71.00   0.50   32.00    --  107.75 -94.00-120.00   76
 36  \w     32.00 102.00   0.50   32.00    --  107.75 -94.00-180.00  140
 37  \w     38.00  79.00   0.50   32.00    --  107.75-111.00 -90.00   82
 38  \w     35.00  72.00   0.50   32.00    --  107.75 -45.00  60.00   74
 39  \w     32.00  71.00   0.50   32.00    --  107.75 -45.00  90.00   78
 40  \w     36.00  62.00   0.50   32.00    --  107.75 -30.00 120.00   52
 41  \w     35.00  66.00   0.50   32.00    --  107.75 -30.00 150.00   62
;
_diffrn_measurement_device 'four-circle diffractometer'
_diffrn_measurement_device_type 'XtaLAB Synergy, Dualflex, Pilatus 200K'
_diffrn_measurement_method '\w scans'
_diffrn_orient_matrix_type 'CrysAlisPro convention (1999,Acta A55,543-557)'
_diffrn_orient_matrix_UB_11 -0.0183580000
_diffrn_orient_matrix_UB_12 0.1329698000
_diffrn_orient_matrix_UB_13 0.0295080000
_diffrn_orient_matrix_UB_21 -0.1876882000
_diffrn_orient_matrix_UB_22 -0.0512202000
_diffrn_orient_matrix_UB_23 0.0077570000
_diffrn_orient_matrix_UB_31 0.0612257000
_diffrn_orient_matrix_UB_32 0.0154552000
_diffrn_orient_matrix_UB_33 0.0965306000
_diffrn_radiation_monochromator mirror
_diffrn_radiation_probe x-ray
_diffrn_radiation_type CuK\a
_diffrn_radiation_wavelength 1.54184
_diffrn_reflns_av_R_equivalents 0.0394
_diffrn_reflns_av_unetI/netI 0.0366
_diffrn_reflns_Laue_measured_fraction_full 1.000
_diffrn_reflns_Laue_measured_fraction_max 0.999
_diffrn_reflns_limit_h_max 10
_diffrn_reflns_limit_h_min -10
_diffrn_reflns_limit_k_max 13
_diffrn_reflns_limit_k_min -14
_diffrn_reflns_limit_l_max 20
_diffrn_reflns_limit_l_min -13
_diffrn_reflns_number 21345
_diffrn_reflns_point_group_measured_fraction_full 1.000
_diffrn_reflns_point_group_measured_fraction_max 0.999
_diffrn_reflns_theta_full 67.684
_diffrn_reflns_theta_max 74.504
_diffrn_reflns_theta_min 2.904
_diffrn_source 'micro-focus sealed X-ray tube'
_diffrn_source_type 'PhotonJet (Cu) X-ray Source'
_exptl_absorpt_coefficient_mu 9.878
_exptl_absorpt_correction_T_max 0.877
_exptl_absorpt_correction_T_min 0.477
_exptl_absorpt_correction_type analytical
_exptl_absorpt_process_details
;
CrysAlisPro 1.171.39.13a (Rigaku Oxford Diffraction, 2015)
Analytical numeric absorption correction using a multifaceted crystal
model based on expressions derived by R.C. Clark & J.S. Reid.
(Clark, R. C. & Reid, J. S. (1995). Acta Cryst. A51, 887-897)
Empirical absorption correction using spherical harmonics,
 implemented in SCALE3 ABSPACK scaling algorithm.
;
_exptl_crystal_colour colourless
_exptl_crystal_density_diffrn 1.882
_exptl_crystal_description needle
_exptl_crystal_F_000 810
_exptl_crystal_recrystallization_method 'Re-crystallisation from solvent'
_exptl_crystal_size_max 0.11
_exptl_crystal_size_mid 0.03
_exptl_crystal_size_min 0.02
_refine_diff_density_max 1.287
_refine_diff_density_min -0.724
_refine_diff_density_rms 0.103
_refine_ls_extinction_method none
_refine_ls_goodness_of_fit_ref 1.030
_refine_ls_hydrogen_treatment mixed
_refine_ls_matrix_type full
_refine_ls_number_parameters 400
_refine_ls_number_reflns 5801
_refine_ls_number_restraints 2
_refine_ls_restrained_S_all 1.030
_refine_ls_R_factor_all 0.0499
_refine_ls_R_factor_gt 0.0412
_refine_ls_shift/su_max 0.000
_refine_ls_shift/su_mean 0.000
_refine_ls_structure_factor_coef Fsqd
_refine_ls_weighting_details 'w=1/[\s^2^(Fo^2^)+(0.0510P)^2^+3.0667P] where P=(Fo^2^+2Fc^2^)/3'
_refine_ls_weighting_scheme calc
_refine_ls_wR_factor_gt 0.1032
_refine_ls_wR_factor_ref 0.1077
_reflns_Friedel_coverage 0.000
_reflns_number_gt 4879
_reflns_number_total 5801
_reflns_threshold_expression 'I > 2\s(I)'
_cod_data_source_file d0cy00330a2.cif
_cod_data_source_block Co(III)-9
_cod_depositor_comments
;Adding full bibliography for 1557722--1557724.cif.

 Adding full bibliography for 1557722--1557724.cif.
;
_cod_original_cell_volume 1421.47(9)
_cod_database_code 1557723
_shelx_shelxl_version_number 2017/1
_shelx_space_group_comment
;
The symmetry employed for this shelxl refinement is uniquely defined
by the following loop, which should always be used as a source of
symmetry information in preference to the above space-group names.
They are only intended as comments.
;
_shelx_estimated_absorpt_t_max 0.827
_shelx_estimated_absorpt_t_min 0.410
_olex2_refinement_description
;
1. Fixed Uiso
 At 1.2 times of:
  All C(H) groups, All C(H,H) groups
 At 1.5 times of:
  All C(H,H,H) groups, All C(H,H,H,H,H) groups, All O(H) groups
2. Restrained distances
 O7-H7A
 0.82 with sigma of 0.01
 O7-H7B
 0.82 with sigma of 0.01
3.a Secondary CH2 refined with riding coordinates:
 C25(H25A,H25B)
3.b Aromatic/amide H refined with riding coordinates:
 C2(H2), C3(H3), C4(H4), C7(H7), C8(H8), C9(H9), C14(H14), C15(H15), C16(H16),
 C19(H19), C20(H20), C21(H21)
3.c Idealised Me refined as rotating group:
 C12(H12A,H12B,H12C), C24(H24A,H24B,H24C), C26(H26A,H26B,H26C), C27(H27A,H27B,
 H27C)
3.d Idealised tetrahedral OH refined as rotating group:
 O1(H1), O2(H2A)
;

loop_
_space_group_symop_operation_xyz
'x, y, z'
'-x, -y, -z'

loop_
_atom_site_label
_atom_site_type_symbol
_atom_site_fract_x
_atom_site_fract_y
_atom_site_fract_z
_atom_site_U_iso_or_equiv
_atom_site_adp_type
_atom_site_occupancy
_atom_site_site_symmetry_order
_atom_site_calc_flag
_atom_site_refinement_flags_posn
_atom_site_refinement_flags_adp
_atom_site_refinement_flags_occupancy
_atom_site_disorder_assembly
_atom_site_disorder_group
Br1 Br 0.70421(5) 0.60774(4) 0.37686(3) 0.02855(12) Uani 1 1 d . . . . .
Br2 Br 0.27846(5) 0.34155(4) 0.12031(2) 0.02550(11) Uani 1 1 d . . . . .
C1 C 0.6765(4) 0.6252(3) 0.1548(2) 0.0198(7) Uani 1 1 d . . . . .
C2 C 0.8193(5) 0.6609(4) 0.1193(2) 0.0247(7) Uani 1 1 d . . . . .
H2 H 0.839459 0.733610 0.106006 0.030 Uiso 1 1 calc R . . . .
C3 C 0.9315(5) 0.5889(4) 0.1038(3) 0.0272(8) Uani 1 1 d . . . . .
H3 H 1.027561 0.612708 0.080343 0.033 Uiso 1 1 calc R . . . .
C4 C 0.8990(5) 0.4805(4) 0.1237(2) 0.0244(7) Uani 1 1 d . . . . .
H4 H 0.970276 0.428858 0.112088 0.029 Uiso 1 1 calc R . . . .
C5 C 0.7583(4) 0.4512(3) 0.1612(2) 0.0202(7) Uani 1 1 d . . . . .
C6 C 0.7167(4) 0.3427(3) 0.1895(2) 0.0208(7) Uani 1 1 d . . . . .
C7 C 0.7962(5) 0.2494(4) 0.1682(3) 0.0273(8) Uani 1 1 d . . . . .
H7 H 0.878957 0.251367 0.133234 0.033 Uiso 1 1 calc R . . . .
C8 C 0.7504(5) 0.1525(4) 0.2001(3) 0.0310(9) Uani 1 1 d . . . . .
H8 H 0.800521 0.087647 0.186184 0.037 Uiso 1 1 calc R . . . .
C9 C 0.6290(5) 0.1540(4) 0.2529(3) 0.0269(8) Uani 1 1 d . . . . .
H9 H 0.598028 0.090025 0.275293 0.032 Uiso 1 1 calc R . . . .
C10 C 0.5530(5) 0.2498(3) 0.2729(2) 0.0208(7) Uani 1 1 d . . . . .
C11 C 0.4392(5) 0.2542(4) 0.3413(2) 0.0240(7) Uani 1 1 d . . . . .
C12 C 0.5597(5) 0.3132(4) 0.4321(2) 0.0286(8) Uani 1 1 d . . . . .
H12A H 0.492620 0.315850 0.477154 0.043 Uiso 1 1 calc GR . . . .
H12B H 0.624746 0.396172 0.439323 0.043 Uiso 1 1 calc GR . . . .
H12C H 0.637006 0.264297 0.436270 0.043 Uiso 1 1 calc GR . . . .
C13 C 0.3071(4) 0.3270(3) 0.3439(2) 0.0219(7) Uani 1 1 d . . . . .
C14 C 0.1683(5) 0.2948(4) 0.3834(3) 0.0286(8) Uani 1 1 d . . . . .
H14 H 0.150411 0.223896 0.398954 0.034 Uiso 1 1 calc R . . . .
C15 C 0.0571(5) 0.3678(4) 0.3995(3) 0.0307(9) Uani 1 1 d . . . . .
H15 H -0.036653 0.345961 0.425038 0.037 Uiso 1 1 calc R . . . .
C16 C 0.0877(5) 0.4741(4) 0.3771(3) 0.0282(8) Uani 1 1 d . . . . .
H16 H 0.016600 0.525907 0.388499 0.034 Uiso 1 1 calc R . . . .
C17 C 0.2256(5) 0.5013(4) 0.3374(2) 0.0224(7) Uani 1 1 d . . . . .
C18 C 0.2673(5) 0.6099(3) 0.3092(2) 0.0223(7) Uani 1 1 d . . . . .
C19 C 0.1913(5) 0.7055(4) 0.3324(3) 0.0294(8) Uani 1 1 d . . . . .
H19 H 0.110758 0.704971 0.368647 0.035 Uiso 1 1 calc R . . . .
C20 C 0.2380(6) 0.8014(4) 0.3004(3) 0.0327(9) Uani 1 1 d . . . . .
H20 H 0.189892 0.867293 0.315277 0.039 Uiso 1 1 calc R . . . .
C21 C 0.3569(5) 0.7988(4) 0.2462(3) 0.0279(8) Uani 1 1 d . . . . .
H21 H 0.387964 0.862734 0.223788 0.033 Uiso 1 1 calc R . . . .
C22 C 0.4302(5) 0.7013(3) 0.2249(2) 0.0218(7) Uani 1 1 d . . . . .
C23 C 0.5413(5) 0.6959(3) 0.1548(2) 0.0212(7) Uani 1 1 d . . . . .
C24 C 0.4165(5) 0.6293(4) 0.0654(2) 0.0270(8) Uani 1 1 d . . . . .
H24A H 0.331576 0.672532 0.061347 0.040 Uiso 1 1 calc GR . . . .
H24B H 0.360538 0.545362 0.060289 0.040 Uiso 1 1 calc GR . . . .
H24C H 0.479527 0.628565 0.018889 0.040 Uiso 1 1 calc GR . . . .
Co1 Co 0.49080(7) 0.47536(5) 0.24855(4) 0.01638(13) Uani 1 1 d . . . . .
N1 N 0.6506(4) 0.5239(3) 0.17845(18) 0.0178(6) Uani 1 1 d . . . . .
N2 N 0.5941(4) 0.3428(3) 0.23986(18) 0.0188(6) Uani 1 1 d . . . . .
N3 N 0.3320(4) 0.4282(3) 0.31937(18) 0.0196(6) Uani 1 1 d . . . . .
N4 N 0.3880(4) 0.6089(3) 0.25766(18) 0.0182(6) Uani 1 1 d . . . . .
O1 O 0.3551(4) 0.1302(3) 0.33444(18) 0.0289(6) Uani 1 1 d . . . . .
H1 H 0.293812 0.093074 0.285569 0.043 Uiso 1 1 calc GR . . . .
O2 O 0.6267(4) 0.8193(2) 0.16438(19) 0.0289(6) Uani 1 1 d . . . . .
H2A H 0.601918 0.831394 0.118344 0.043 Uiso 1 1 calc GR . . . .
C26 C 0.6876(8) 0.9288(5) 0.4780(4) 0.0541(13) Uani 1 1 d . . . . .
H26A H 0.783499 0.910584 0.505455 0.081 Uiso 1 1 calc GR . . . .
H26B H 0.605999 0.852583 0.439754 0.081 Uiso 1 1 calc GR . . . .
H26C H 0.633613 0.971744 0.522390 0.081 Uiso 1 1 calc GR . . . .
H7A H 0.417(8) 0.111(7) 0.014(4) 0.081 Uiso 1 1 d DR . . . .
H7B H 0.539(7) 0.088(6) -0.040(5) 0.081 Uiso 1 1 d DR . . . .
C27 C 0.8795(7) 0.9335(6) 0.3546(3) 0.0528(13) Uani 1 1 d . . . . .
H27A H 0.925400 0.970640 0.314178 0.079 Uiso 1 1 calc GR . . . .
H27B H 0.805187 0.851204 0.322643 0.079 Uiso 1 1 calc GR . . . .
H27C H 0.972273 0.928840 0.393872 0.079 Uiso 1 1 calc GR . . . .
O6 O 0.8883(5) 1.1394(4) 0.4770(3) 0.0596(10) Uani 1 1 d . . . . .
S2 S 0.76166(17) 1.02464(12) 0.41569(8) 0.0454(3) Uani 1 1 d . . . . .
C25 C -0.0030(5) 0.0087(4) 0.0475(3) 0.0326(9) Uani 1 1 d . . . . .
H25A H -0.118086 -0.032663 0.051766 0.039 Uiso 1 1 calc R . . . .
H25B H 0.021050 0.096710 0.080457 0.039 Uiso 1 1 calc R . . . .
O3 O 0.1059(4) -0.1823(3) 0.0451(2) 0.0401(7) Uani 1 1 d . . . . .
O4 O 0.1242(4) -0.0238(3) 0.1861(2) 0.0435(8) Uani 1 1 d . . . . .
O5 O 0.3167(4) 0.0167(3) 0.0899(2) 0.0406(7) Uani 1 1 d . . . . .
S1 S 0.14711(13) -0.05140(10) 0.09532(7) 0.0315(2) Uani 1 1 d . . . . .
O7 O 0.4690(5) 0.1275(4) -0.0237(3) 0.0568(10) Uani 1 1 d D . . . .

loop_
_atom_site_aniso_label
_atom_site_aniso_U_11
_atom_site_aniso_U_22
_atom_site_aniso_U_33
_atom_site_aniso_U_23
_atom_site_aniso_U_13
_atom_site_aniso_U_12
Br1 0.0254(2) 0.0353(2) 0.0274(2) 0.01059(17) 0.00733(15) 0.01254(17)
Br2 0.0227(2) 0.0296(2) 0.0272(2) 0.01133(16) 0.00675(15) 0.01016(15)
C1 0.0169(16) 0.0250(18) 0.0189(16) 0.0098(14) 0.0031(13) 0.0059(14)
C2 0.0214(18) 0.030(2) 0.0272(18) 0.0154(16) 0.0081(14) 0.0064(15)
C3 0.0181(17) 0.037(2) 0.032(2) 0.0176(17) 0.0115(15) 0.0074(15)
C4 0.0199(17) 0.031(2) 0.0281(19) 0.0120(16) 0.0110(14) 0.0128(15)
C5 0.0176(16) 0.0266(18) 0.0198(16) 0.0097(14) 0.0062(13) 0.0093(14)
C6 0.0200(16) 0.0267(18) 0.0220(17) 0.0118(14) 0.0080(13) 0.0119(14)
C7 0.029(2) 0.035(2) 0.0305(19) 0.0161(17) 0.0172(16) 0.0198(17)
C8 0.039(2) 0.030(2) 0.036(2) 0.0152(17) 0.0145(18) 0.0232(18)
C9 0.032(2) 0.029(2) 0.0282(19) 0.0164(16) 0.0090(16) 0.0141(16)
C10 0.0238(17) 0.0250(18) 0.0195(16) 0.0123(14) 0.0062(14) 0.0106(14)
C11 0.0241(18) 0.0291(19) 0.0257(18) 0.0149(15) 0.0095(15) 0.0115(15)
C12 0.0271(19) 0.041(2) 0.0247(19) 0.0174(17) 0.0060(15) 0.0144(17)
C13 0.0196(17) 0.0287(19) 0.0219(17) 0.0136(15) 0.0067(14) 0.0076(14)
C14 0.0240(19) 0.040(2) 0.030(2) 0.0212(18) 0.0106(15) 0.0094(16)
C15 0.0216(18) 0.047(2) 0.031(2) 0.0188(18) 0.0139(16) 0.0123(17)
C16 0.0224(18) 0.044(2) 0.0283(19) 0.0174(17) 0.0132(15) 0.0175(17)
C17 0.0206(17) 0.032(2) 0.0206(17) 0.0120(15) 0.0081(14) 0.0117(15)
C18 0.0211(17) 0.0271(19) 0.0227(17) 0.0092(14) 0.0070(14) 0.0119(14)
C19 0.029(2) 0.035(2) 0.032(2) 0.0136(17) 0.0167(16) 0.0186(17)
C20 0.037(2) 0.032(2) 0.039(2) 0.0137(18) 0.0159(18) 0.0237(18)
C21 0.032(2) 0.0261(19) 0.032(2) 0.0124(16) 0.0104(16) 0.0160(16)
C22 0.0209(17) 0.0238(18) 0.0245(17) 0.0097(14) 0.0063(14) 0.0106(14)
C23 0.0213(17) 0.0199(17) 0.0259(18) 0.0113(14) 0.0076(14) 0.0067(14)
C24 0.0264(19) 0.036(2) 0.0252(18) 0.0148(16) 0.0062(15) 0.0156(16)
Co1 0.0147(3) 0.0215(3) 0.0185(3) 0.0098(2) 0.0078(2) 0.0095(2)
N1 0.0163(13) 0.0226(15) 0.0186(13) 0.0097(11) 0.0057(11) 0.0090(11)
N2 0.0168(14) 0.0249(15) 0.0190(14) 0.0099(12) 0.0058(11) 0.0097(12)
N3 0.0156(13) 0.0279(16) 0.0188(14) 0.0089(12) 0.0055(11) 0.0103(12)
N4 0.0168(13) 0.0219(15) 0.0193(14) 0.0087(11) 0.0058(11) 0.0084(11)
O1 0.0319(15) 0.0285(14) 0.0341(15) 0.0194(12) 0.0125(12) 0.0090(12)
O2 0.0320(15) 0.0232(13) 0.0374(15) 0.0168(12) 0.0108(12) 0.0086(11)
C26 0.064(3) 0.049(3) 0.055(3) 0.023(3) 0.022(3) 0.016(3)
C27 0.049(3) 0.061(3) 0.040(3) 0.009(2) 0.013(2) 0.010(3)
O6 0.068(3) 0.046(2) 0.065(2) 0.0172(19) 0.030(2) 0.0111(19)
S2 0.0497(7) 0.0516(7) 0.0489(7) 0.0283(6) 0.0138(5) 0.0236(6)
C25 0.031(2) 0.034(2) 0.037(2) 0.0143(18) 0.0096(17) 0.0125(17)
O3 0.0443(18) 0.0333(16) 0.0498(18) 0.0199(14) 0.0123(15) 0.0155(14)
O4 0.0419(18) 0.050(2) 0.0395(17) 0.0212(15) 0.0075(14) 0.0085(15)
O5 0.0262(15) 0.0464(19) 0.0550(19) 0.0257(16) 0.0071(13) 0.0105(13)
S1 0.0297(5) 0.0333(5) 0.0368(5) 0.0188(4) 0.0072(4) 0.0095(4)
O7 0.065(3) 0.070(3) 0.068(3) 0.048(2) 0.035(2) 0.038(2)

loop_
_atom_type_symbol
_atom_type_description
_atom_type_scat_dispersion_real
_atom_type_scat_dispersion_imag
_atom_type_scat_source
C C 0.0181 0.0091 'International Tables Vol C Tables 4.2.6.8 and 6.1.1.4'
H H 0.0000 0.0000 'International Tables Vol C Tables 4.2.6.8 and 6.1.1.4'
Br Br -0.6763 1.2805 'International Tables Vol C Tables 4.2.6.8 and 6.1.1.4'
Co Co -2.3653 3.6143 'International Tables Vol C Tables 4.2.6.8 and 6.1.1.4'
N N 0.0311 0.0180 'International Tables Vol C Tables 4.2.6.8 and 6.1.1.4'
O O 0.0492 0.0322 'International Tables Vol C Tables 4.2.6.8 and 6.1.1.4'
S S 0.3331 0.5567 'International Tables Vol C Tables 4.2.6.8 and 6.1.1.4'

loop_
_exptl_crystal_face_index_h
_exptl_crystal_face_index_k
_exptl_crystal_face_index_l
_exptl_crystal_face_perp_dist
0 0 -1 0.0091
0 0 1 0.0141
0 -1 0 0.0040
0 1 0 0.0110
5 2 -2 0.0374
-5 -2 2 0.0474

loop_
_geom_angle_atom_site_label_1
_geom_angle_atom_site_label_2
_geom_angle_atom_site_label_3
_geom_angle
_geom_angle_site_symmetry_1
_geom_angle_site_symmetry_3
_geom_angle_publ_flag
C2 C1 C23 117.2(3) . . ?
N1 C1 C2 120.4(3) . . ?
N1 C1 C23 121.9(3) . . ?
C1 C2 H2 119.9 . . ?
C3 C2 C1 120.3(3) . . ?
C3 C2 H2 119.9 . . ?
C2 C3 H3 120.5 . . ?
C2 C3 C4 119.1(3) . . ?
C4 C3 H3 120.5 . . ?
C3 C4 H4 120.8 . . ?
C5 C4 C3 118.3(3) . . ?
C5 C4 H4 120.8 . . ?
C4 C5 C6 123.1(3) . . ?
N1 C5 C4 122.5(3) . . ?
N1 C5 C6 114.4(3) . . ?
C7 C6 C5 123.3(3) . . ?
N2 C6 C5 114.1(3) . . ?
N2 C6 C7 122.5(3) . . ?
C6 C7 H7 120.7 . . ?
C6 C7 C8 118.7(3) . . ?
C8 C7 H7 120.7 . . ?
C7 C8 H8 120.6 . . ?
C9 C8 C7 118.8(3) . . ?
C9 C8 H8 120.6 . . ?
C8 C9 H9 119.7 . . ?
C8 C9 C10 120.6(3) . . ?
C10 C9 H9 119.7 . . ?
C9 C10 C11 117.3(3) . . ?
N2 C10 C9 120.7(3) . . ?
N2 C10 C11 121.6(3) . . ?
C10 C11 C12 107.0(3) . . ?
C10 C11 C13 119.1(3) . . ?
C13 C11 C12 106.3(3) . . ?
O1 C11 C10 108.8(3) . . ?
O1 C11 C12 105.6(3) . . ?
O1 C11 C13 109.3(3) . . ?
C11 C12 H12A 109.5 . . ?
C11 C12 H12B 109.5 . . ?
C11 C12 H12C 109.5 . . ?
H12A C12 H12B 109.5 . . ?
H12A C12 H12C 109.5 . . ?
H12B C12 H12C 109.5 . . ?
C14 C13 C11 117.0(3) . . ?
N3 C13 C11 122.2(3) . . ?
N3 C13 C14 120.3(3) . . ?
C13 C14 H14 119.9 . . ?
C15 C14 C13 120.2(4) . . ?
C15 C14 H14 119.9 . . ?
C14 C15 H15 120.5 . . ?
C14 C15 C16 119.0(3) . . ?
C16 C15 H15 120.5 . . ?
C15 C16 H16 120.7 . . ?
C17 C16 C15 118.6(4) . . ?
C17 C16 H16 120.7 . . ?
C16 C17 C18 123.0(3) . . ?
N3 C17 C16 122.6(3) . . ?
N3 C17 C18 114.3(3) . . ?
C19 C18 C17 123.5(3) . . ?
N4 C18 C17 114.1(3) . . ?
N4 C18 C19 122.4(3) . . ?
C18 C19 H19 120.8 . . ?
C20 C19 C18 118.4(3) . . ?
C20 C19 H19 120.8 . . ?
C19 C20 H20 120.3 . . ?
C19 C20 C21 119.4(4) . . ?
C21 C20 H20 120.3 . . ?
C20 C21 H21 119.8 . . ?
C20 C21 C22 120.3(4) . . ?
C22 C21 H21 119.8 . . ?
C21 C22 C23 117.0(3) . . ?
N4 C22 C21 120.5(3) . . ?
N4 C22 C23 122.1(3) . . ?
C1 C23 C24 106.4(3) . . ?
C22 C23 C1 117.7(3) . . ?
C22 C23 C24 106.3(3) . . ?
O2 C23 C1 108.0(3) . . ?
O2 C23 C22 107.4(3) . . ?
O2 C23 C24 111.1(3) . . ?
C23 C24 H24A 109.5 . . ?
C23 C24 H24B 109.5 . . ?
C23 C24 H24C 109.5 . . ?
H24A C24 H24B 109.5 . . ?
H24A C24 H24C 109.5 . . ?
H24B C24 H24C 109.5 . . ?
Br2 Co1 Br1 179.50(3) . . ?
N1 Co1 Br1 88.11(9) . . ?
N1 Co1 Br2 91.90(9) . . ?
N1 Co1 N4 95.06(12) . . ?
N2 Co1 Br1 90.26(9) . . ?
N2 Co1 Br2 89.24(9) . . ?
N2 Co1 N1 84.88(12) . . ?
N2 Co1 N3 95.37(12) . . ?
N2 Co1 N4 179.74(14) . . ?
N3 Co1 Br1 91.45(9) . . ?
N3 Co1 Br2 88.53(9) . . ?
N3 Co1 N1 179.51(14) . . ?
N3 Co1 N4 84.69(12) . . ?
N4 Co1 Br1 89.48(9) . . ?
N4 Co1 Br2 91.01(9) . . ?
C1 N1 C5 119.3(3) . . ?
C1 N1 Co1 127.4(2) . . ?
C5 N1 Co1 112.9(2) . . ?
C6 N2 Co1 113.1(2) . . ?
C10 N2 C6 118.6(3) . . ?
C10 N2 Co1 128.2(2) . . ?
C13 N3 C17 119.2(3) . . ?
C13 N3 Co1 127.2(2) . . ?
C17 N3 Co1 113.2(2) . . ?
C18 N4 Co1 112.9(2) . . ?
C22 N4 C18 119.0(3) . . ?
C22 N4 Co1 127.9(2) . . ?
C11 O1 H1 109.5 . . ?
C23 O2 H2A 109.5 . . ?
H26A C26 H26B 109.5 . . ?
H26A C26 H26C 109.5 . . ?
H26B C26 H26C 109.5 . . ?
S2 C26 H26A 109.5 . . ?
S2 C26 H26B 109.5 . . ?
S2 C26 H26C 109.5 . . ?
H27A C27 H27B 109.5 . . ?
H27A C27 H27C 109.5 . . ?
H27B C27 H27C 109.5 . . ?
S2 C27 H27A 109.5 . . ?
S2 C27 H27B 109.5 . . ?
S2 C27 H27C 109.5 . . ?
C27 S2 C26 98.3(3) . . ?
O6 S2 C26 107.4(3) . . ?
O6 S2 C27 106.7(3) . . ?
C25 C25 H25A 109.1 2 . ?
C25 C25 H25B 109.1 2 . ?
C25 C25 S1 112.5(4) 2 . ?
H25A C25 H25B 107.8 . . ?
S1 C25 H25A 109.1 . . ?
S1 C25 H25B 109.1 . . ?
O3 S1 C25 107.3(2) . . ?
O3 S1 O4 114.41(19) . . ?
O3 S1 O5 111.9(2) . . ?
O4 S1 C25 104.2(2) . . ?
O5 S1 C25 106.65(19) . . ?
O5 S1 O4 111.6(2) . . ?
H7A O7 H7B 117(7) . . ?

loop_
_geom_bond_atom_site_label_1
_geom_bond_atom_site_label_2
_geom_bond_distance
_geom_bond_site_symmetry_2
_geom_bond_publ_flag
Br1 Co1 2.4003(7) . ?
Br2 Co1 2.3990(7) . ?
C1 C2 1.389(5) . ?
C1 C23 1.532(5) . ?
C1 N1 1.343(4) . ?
C2 H2 0.9300 . ?
C2 C3 1.382(5) . ?
C3 H3 0.9300 . ?
C3 C4 1.386(5) . ?
C4 H4 0.9300 . ?
C4 C5 1.379(5) . ?
C5 C6 1.469(5) . ?
C5 N1 1.359(4) . ?
C6 C7 1.380(5) . ?
C6 N2 1.360(4) . ?
C7 H7 0.9300 . ?
C7 C8 1.386(6) . ?
C8 H8 0.9300 . ?
C8 C9 1.379(5) . ?
C9 H9 0.9300 . ?
C9 C10 1.384(5) . ?
C10 C11 1.523(5) . ?
C10 N2 1.354(4) . ?
C11 C12 1.539(5) . ?
C11 C13 1.525(5) . ?
C11 O1 1.424(5) . ?
C12 H12A 0.9600 . ?
C12 H12B 0.9600 . ?
C12 H12C 0.9600 . ?
C13 C14 1.395(5) . ?
C13 N3 1.349(5) . ?
C14 H14 0.9300 . ?
C14 C15 1.384(6) . ?
C15 H15 0.9300 . ?
C15 C16 1.386(6) . ?
C16 H16 0.9300 . ?
C16 C17 1.378(5) . ?
C17 C18 1.470(5) . ?
C17 N3 1.354(4) . ?
C18 C19 1.384(5) . ?
C18 N4 1.361(4) . ?
C19 H19 0.9300 . ?
C19 C20 1.378(6) . ?
C20 H20 0.9300 . ?
C20 C21 1.380(5) . ?
C21 H21 0.9300 . ?
C21 C22 1.387(5) . ?
C22 C23 1.528(5) . ?
C22 N4 1.347(5) . ?
C23 C24 1.541(5) . ?
C23 O2 1.408(4) . ?
C24 H24A 0.9600 . ?
C24 H24B 0.9600 . ?
C24 H24C 0.9600 . ?
Co1 N1 1.924(3) . ?
Co1 N2 1.920(3) . ?
Co1 N3 1.922(3) . ?
Co1 N4 1.927(3) . ?
O1 H1 0.8200 . ?
O2 H2A 0.8200 . ?
C26 H26A 0.9600 . ?
C26 H26B 0.9600 . ?
C26 H26C 0.9600 . ?
C26 S2 1.787(5) . ?
C27 H27A 0.9600 . ?
C27 H27B 0.9600 . ?
C27 H27C 0.9600 . ?
C27 S2 1.762(5) . ?
O6 S2 1.476(4) . ?
C25 C25 1.507(8) 2 ?
C25 H25A 0.9700 . ?
C25 H25B 0.9700 . ?
C25 S1 1.777(4) . ?
O3 S1 1.442(3) . ?
O4 S1 1.458(3) . ?
O5 S1 1.452(3) . ?
O7 H7A 0.827(10) . ?
O7 H7B 0.828(10) . ?

loop_
_geom_hbond_atom_site_label_D
_geom_hbond_atom_site_label_H
_geom_hbond_atom_site_label_A
_geom_hbond_distance_DH
_geom_hbond_distance_HA
_geom_hbond_distance_DA
_geom_hbond_angle_DHA
_geom_hbond_site_symmetry_A
_geom_hbond_publ_flag
O1 H1 O4 0.82 1.92 2.718(4) 164.8 . yes
O2 H2A O7 0.82 1.83 2.646(5) 172.3 2_665 yes
O7 H7A O5 0.827(10) 2.02(3) 2.812(5) 160(7) . yes
O7 H7B O5 0.828(10) 1.967(14) 2.791(5) 173(7) 2_655 yes
